data_2241542
loop_
_publ_author_name
'Gomes, L\'igia R.'
'Low, John Nicolson'
'Magalh\~aes e Silva, Diogo'
'Cagide, Fernando'
'Borges, Fernanda'

_publ_section_title
;
 Crystal structures of five 6-mercaptopurine derivatives
;
_journal_coeditor_code HB7562
_journal_issue 3
_journal_name_full 'Acta Crystallographica Section E'
_journal_page_first 307
_journal_page_last 313
_journal_paper_doi 10.1107/S2056989016001833
_journal_volume 72
_journal_year 2016
_chemical_formula_iupac 'C15 H11 Cl N4 O2 S'
_chemical_formula_moiety 'C15 H11 Cl N4 O2 S'
_chemical_formula_sum 'C15 H11 Cl N4 O2 S'
_chemical_formula_weight 346.79
_chemical_name_systematic
;
2-[(9-Acetyl-9<i>H</i>-purin-6-yl)sulfanyl]-1-(4-chlorophenyl)ethan-1-one
;
_space_group_crystal_system monoclinic
_space_group_IT_number 14
_space_group_name_Hall '-P 2ybc'
_space_group_name_H-M_alt 'P 1 21/c 1'
_symmetry_space_group_name_Hall '-P 2ybc'
_symmetry_space_group_name_H-M 'P 1 21/c 1'
_atom_sites_solution_hydrogens geom
_audit_creation_method SHELXL-2014/7
_cell_angle_alpha 90
_cell_angle_beta 96.072(2)
_cell_angle_gamma 90
_cell_formula_units_Z 4
_cell_length_a 5.9900(4)
_cell_length_b 9.9169(7)
_cell_length_c 24.3238(17)
_cell_measurement_reflns_used 16488
_cell_measurement_temperature 100(2)
_cell_measurement_theta_max 27.5
_cell_measurement_theta_min 2.5
_cell_volume 1436.78(17)
_computing_cell_refinement
;
<i>CrystalClear-SM Expert</i> (Rigaku, 2012)
;
_computing_data_collection
;
<i>CrystalClear-SM Expert</i> (Rigaku, 2012)
;
_computing_data_reduction
;
<i>CrystalClear-SM Expert</i> (Rigaku, 2012)
;
_computing_molecular_graphics
;
Mercury (Macrae <i>et al.</i>,  2006)
;
_computing_publication_material
;
OSCAIL (McArdle <i>et al.</i>,  2004),
SHELXL2014 (Sheldrick, 2015b) and
PLATON (Spek, 2009)
;
_computing_structure_refinement
;
OSCAIL (McArdle <i>et al.</i>,  2004),
<i>ShelXle</i> (H\"ubschle <i>et al.</i>,  2011) and
SHELXL2014 (Sheldrick, 2015b)
;
_computing_structure_solution
;
OSCAIL (McArdle <i>et al.</i>,  2004) and
SHELXT (Sheldrick, 2015a)
;
_diffrn_ambient_temperature 100(2)
_diffrn_detector_area_resol_mean 28.5714
_diffrn_measured_fraction_theta_full 0.998
_diffrn_measured_fraction_theta_max 0.995
_diffrn_measurement_device 'four-circle \k diffractometer'
_diffrn_measurement_device_type 'Rigaku AFC12 (Right)'
_diffrn_measurement_method 'profile data from \w-scans'
_diffrn_radiation_type MoK\a
_diffrn_radiation_wavelength 0.71075
_diffrn_reflns_av_R_equivalents 0.0502
_diffrn_reflns_limit_h_max 7
_diffrn_reflns_limit_h_min -7
_diffrn_reflns_limit_k_max 12
_diffrn_reflns_limit_k_min -12
_diffrn_reflns_limit_l_max 31
_diffrn_reflns_limit_l_min -31
_diffrn_reflns_number 18353
_diffrn_reflns_theta_full 25.000
_diffrn_reflns_theta_max 27.540
_diffrn_reflns_theta_min 2.656
_exptl_absorpt_coefficient_mu 0.427
_exptl_absorpt_correction_T_max 1.000
_exptl_absorpt_correction_T_min 0.809
_exptl_absorpt_correction_type multi-scan
_exptl_absorpt_process_details
;
<i>CrystalClear-SM Expert</i> (Rigaku, 20112)
;
_exptl_crystal_colour yellow
_exptl_crystal_density_diffrn 1.603
_exptl_crystal_description plate
_exptl_crystal_F_000 712
_exptl_crystal_size_max 0.130
_exptl_crystal_size_mid 0.060
_exptl_crystal_size_min 0.010
_refine_diff_density_max 0.338
_refine_diff_density_min -0.220
_refine_ls_extinction_method none
_refine_ls_goodness_of_fit_ref 1.024
_refine_ls_hydrogen_treatment constr
_refine_ls_matrix_type full
_refine_ls_number_parameters 209
_refine_ls_number_reflns 3291
_refine_ls_number_restraints 0
_refine_ls_restrained_S_all 1.024
_refine_ls_R_factor_all 0.0478
_refine_ls_R_factor_gt 0.0350
_refine_ls_shift/su_max 0.001
_refine_ls_shift/su_mean 0.000
_refine_ls_structure_factor_coef Fsqd
_refine_ls_weighting_details 'w=1/[\s^2^(Fo^2^)+(0.0466P)^2^+0.5802P] where P=(Fo^2^+2Fc^2^)/3'
_refine_ls_weighting_scheme calc
_refine_ls_wR_factor_gt 0.0854
_refine_ls_wR_factor_ref 0.0918
_reflns_number_gt 2677
_reflns_number_total 3291
_reflns_threshold_expression 'I > 2\s(I)'
_cod_data_source_file hb7562sup1.cif
_cod_data_source_block 3
_cod_database_code 2241542
_shelx_space_group_comment
;
The symmetry employed for this shelxl refinement is uniquely defined
by the following loop, which should always be used as a source of
symmetry information in preference to the above space-group names.
They are only intended as comments.
;
_shelx_estimated_absorpt_t_min 0.947
_shelx_estimated_absorpt_t_max 0.996

loop_
_space_group_symop_operation_xyz
'x, y, z'
'-x, y+1/2, -z+1/2'
'-x, -y, -z'
'x, -y-1/2, z-1/2'

loop_
_atom_site_type_symbol
_atom_site_label
_atom_site_fract_x
_atom_site_fract_y
_atom_site_fract_z
_atom_site_U_iso_or_equiv
_atom_site_adp_type
_atom_site_calc_flag
_atom_site_occupancy
Cl Cl64 1.32087(7) 0.64277(5) 0.10411(2) 0.02661(13) Uani d 1
S S6 0.38690(7) 0.47381(4) 0.33773(2) 0.02313(12) Uani d 1
O O6 0.6478(2) 0.33342(12) 0.26796(5) 0.0267(3) Uani d 1
O O9 -0.4321(2) 0.65965(14) 0.51215(6) 0.0325(3) Uani d 1
N N1 0.3921(2) 0.73219(15) 0.37483(6) 0.0219(3) Uani d 1
N N3 0.1372(2) 0.82388(15) 0.43621(6) 0.0227(3) Uani d 1
N N7 -0.0233(2) 0.47859(16) 0.41129(6) 0.0242(3) Uani d 1
N N9 -0.1394(2) 0.65498(15) 0.46015(6) 0.0223(3) Uani d 1
C C2 0.3079(3) 0.82958(18) 0.40503(7) 0.0235(4) Uani d 1
H H2 0.3800 0.9148 0.4041 0.028 Uiso calc 1
C C4 0.0447(3) 0.70149(19) 0.43464(7) 0.0210(3) Uani d 1
C C5 0.1118(3) 0.59112(18) 0.40522(7) 0.0209(4) Uani d 1
C C6 0.2939(3) 0.61023(18) 0.37446(7) 0.0209(4) Uani d 1
C C8 -0.1682(3) 0.52134(18) 0.44384(7) 0.0233(4) Uani d 1
H H8 -0.2836 0.4657 0.4554 0.028 Uiso calc 1
C C9 -0.2805(3) 0.72219(19) 0.49567(7) 0.0247(4) Uani d 1
C C61 0.5765(3) 0.55799(18) 0.29613(7) 0.0231(4) Uani d 1
H H61A 0.4932 0.6245 0.2714 0.028 Uiso calc 1
H H61B 0.6936 0.6065 0.3202 0.028 Uiso calc 1
C C62 0.6837(3) 0.45309(18) 0.26215(7) 0.0215(4) Uani d 1
C C91 -0.2263(3) 0.8664(2) 0.50911(8) 0.0309(4) Uani d 1
H H91A -0.2262 0.9181 0.4748 0.046 Uiso calc 1
H H91B -0.0778 0.8721 0.5302 0.046 Uiso calc 1
H H91C -0.3393 0.9036 0.5312 0.046 Uiso calc 1
C C631 0.8399(3) 0.50213(18) 0.22261(7) 0.0209(4) Uani d 1
C C632 1.0125(3) 0.41672(18) 0.20934(7) 0.0235(4) Uani d 1
H H632 1.0258 0.3290 0.2250 0.028 Uiso calc 1
C C633 1.1644(3) 0.45870(19) 0.17350(7) 0.0238(4) Uani d 1
H H633 1.2840 0.4018 0.1653 0.029 Uiso calc 1
C C634 1.1368(3) 0.58612(18) 0.15003(7) 0.0215(4) Uani d 1
C C635 0.9650(3) 0.67191(18) 0.16161(7) 0.0225(4) Uani d 1
H H635 0.9483 0.7580 0.1445 0.027 Uiso calc 1
C C636 0.8181(3) 0.63008(18) 0.19851(7) 0.0214(4) Uani d 1
H H636 0.7018 0.6887 0.2075 0.026 Uiso calc 1

loop_
_atom_site_aniso_label
_atom_site_aniso_U_11
_atom_site_aniso_U_22
_atom_site_aniso_U_33
_atom_site_aniso_U_12
_atom_site_aniso_U_13
_atom_site_aniso_U_23
Cl64 0.0226(2) 0.0260(2) 0.0333(2) 0.00033(17) 0.01226(17) -0.00087(18)
S6 0.0242(2) 0.0180(2) 0.0288(2) -0.00324(17) 0.01066(17) -0.00245(17)
O6 0.0289(7) 0.0185(7) 0.0338(7) -0.0011(5) 0.0085(5) 0.0000(5)
O9 0.0269(7) 0.0309(8) 0.0423(8) -0.0021(6) 0.0161(6) 0.0031(6)
N1 0.0208(7) 0.0204(8) 0.0250(8) -0.0025(6) 0.0051(6) -0.0009(6)
N3 0.0225(7) 0.0200(8) 0.0264(8) -0.0019(6) 0.0061(6) -0.0013(6)
N7 0.0215(7) 0.0220(8) 0.0300(8) -0.0045(6) 0.0064(6) 0.0005(6)
N9 0.0189(7) 0.0221(8) 0.0269(8) -0.0017(6) 0.0065(6) 0.0017(6)
C2 0.0222(8) 0.0211(9) 0.0279(9) -0.0047(7) 0.0062(7) -0.0018(7)
C4 0.0167(8) 0.0253(9) 0.0215(8) 0.0010(7) 0.0043(6) 0.0017(7)
C5 0.0190(8) 0.0202(9) 0.0240(9) -0.0014(7) 0.0039(7) 0.0006(7)
C6 0.0183(8) 0.0220(9) 0.0227(8) 0.0001(7) 0.0042(6) 0.0003(7)
C8 0.0190(8) 0.0238(9) 0.0277(9) -0.0027(7) 0.0046(7) 0.0032(7)
C9 0.0204(8) 0.0272(10) 0.0273(9) 0.0006(7) 0.0063(7) 0.0018(7)
C61 0.0255(9) 0.0184(9) 0.0270(9) -0.0021(7) 0.0103(7) -0.0003(7)
C62 0.0199(8) 0.0215(9) 0.0232(8) 0.0017(7) 0.0025(6) -0.0008(7)
C91 0.0274(9) 0.0307(11) 0.0366(11) -0.0025(8) 0.0134(8) -0.0072(8)
C631 0.0193(8) 0.0202(9) 0.0235(9) -0.0001(7) 0.0045(7) -0.0025(7)
C632 0.0252(9) 0.0182(9) 0.0275(9) 0.0031(7) 0.0048(7) 0.0009(7)
C633 0.0202(8) 0.0248(10) 0.0270(9) 0.0051(7) 0.0050(7) -0.0022(7)
C634 0.0187(8) 0.0225(9) 0.0239(9) -0.0017(7) 0.0058(7) -0.0032(7)
C635 0.0232(8) 0.0173(9) 0.0279(9) 0.0008(7) 0.0062(7) -0.0003(7)
C636 0.0200(8) 0.0181(9) 0.0270(9) 0.0018(7) 0.0063(7) -0.0030(7)

loop_
_atom_type_symbol
_atom_type_description
_atom_type_scat_dispersion_real
_atom_type_scat_dispersion_imag
_atom_type_scat_source
C C 0.0033 0.0016 'International Tables Vol C Tables 4.2.6.8 and 6.1.1.4'
H H 0.0000 0.0000 'International Tables Vol C Tables 4.2.6.8 and 6.1.1.4'
Cl Cl 0.1484 0.1585 'International Tables Vol C Tables 4.2.6.8 and 6.1.1.4'
N N 0.0061 0.0033 'International Tables Vol C Tables 4.2.6.8 and 6.1.1.4'
O O 0.0106 0.0060 'International Tables Vol C Tables 4.2.6.8 and 6.1.1.4'
S S 0.1246 0.1234 'International Tables Vol C Tables 4.2.6.8 and 6.1.1.4'

loop_
_geom_angle_atom_site_label_1
_geom_angle_atom_site_label_2
_geom_angle_atom_site_label_3
_geom_angle
_geom_angle_publ_flag
C6 S6 C61 100.50(8) y
C2 N1 C6 117.46(15) ?
C4 N3 C2 111.27(15) ?
C8 N7 C5 103.57(15) ?
C8 N9 C4 105.53(14) ?
C8 N9 C9 123.49(15) ?
C4 N9 C9 130.97(15) ?
N3 C2 N1 129.31(16) ?
N3 C2 H2 115.3 ?
N1 C2 H2 115.3 ?
N3 C4 C5 126.14(15) ?
N3 C4 N9 129.20(16) ?
C5 C4 N9 104.65(15) ?
C4 C5 N7 111.89(15) ?
C4 C5 C6 116.91(16) ?
N7 C5 C6 131.18(16) ?
N1 C6 C5 118.90(16) ?
N1 C6 S6 122.55(12) ?
C5 C6 S6 118.54(13) ?
N7 C8 N9 114.35(15) ?
N7 C8 H8 122.8 ?
N9 C8 H8 122.8 ?
O9 C9 N9 118.34(17) ?
O9 C9 C91 125.05(17) ?
N9 C9 C91 116.61(15) ?
C62 C61 S6 108.47(12) ?
C62 C61 H61A 110.0 ?
S6 C61 H61A 110.0 ?
C62 C61 H61B 110.0 ?
S6 C61 H61B 110.0 ?
H61A C61 H61B 108.4 ?
O6 C62 C631 121.52(16) ?
O6 C62 C61 121.13(16) ?
C631 C62 C61 117.33(15) ?
C9 C91 H91A 109.5 ?
C9 C91 H91B 109.5 ?
H91A C91 H91B 109.5 ?
C9 C91 H91C 109.5 ?
H91A C91 H91C 109.5 ?
H91B C91 H91C 109.5 ?
C636 C631 C632 119.40(16) ?
C636 C631 C62 121.92(15) ?
C632 C631 C62 118.68(16) ?
C633 C632 C631 120.80(17) ?
C633 C632 H632 119.6 ?
C631 C632 H632 119.6 ?
C632 C633 C634 118.25(16) ?
C632 C633 H633 120.9 ?
C634 C633 H633 120.9 ?
C635 C634 C633 122.19(16) ?
C635 C634 Cl64 117.76(14) ?
C633 C634 Cl64 120.05(13) ?
C636 C635 C634 118.94(16) ?
C636 C635 H635 120.5 ?
C634 C635 H635 120.5 ?
C635 C636 C631 120.38(16) ?
C635 C636 H636 119.8 ?
C631 C636 H636 119.8 ?

loop_
_geom_bond_atom_site_label_1
_geom_bond_atom_site_label_2
_geom_bond_distance
_geom_bond_publ_flag
Cl64 C634 1.7433(17) ?
S6 C6 1.7446(18) y
S6 C61 1.8038(17) y
O6 C62 1.217(2) ?
O9 C9 1.203(2) ?
N1 C2 1.344(2) ?
N1 C6 1.344(2) ?
N3 C4 1.333(2) ?
N3 C2 1.337(2) ?
N7 C8 1.306(2) ?
N7 C5 1.395(2) ?
N9 C8 1.389(2) ?
N9 C4 1.400(2) ?
N9 C9 1.435(2) ?
C2 H2 0.9500 ?
C4 C5 1.390(2) ?
C5 C6 1.400(2) ?
C8 H8 0.9500 ?
C9 C91 1.495(3) ?
C61 C62 1.513(2) y
C61 H61A 0.9900 ?
C61 H61B 0.9900 ?
C62 C631 1.493(2) y
C91 H91A 0.9800 ?
C91 H91B 0.9800 ?
C91 H91C 0.9800 ?
C631 C636 1.398(2) ?
C631 C632 1.400(2) ?
C632 C633 1.389(2) ?
C632 H632 0.9500 ?
C633 C634 1.389(3) ?
C633 H633 0.9500 ?
C634 C635 1.387(2) ?
C635 C636 1.385(2) ?
C635 H635 0.9500 ?
C636 H636 0.9500 ?

loop_
_geom_hbond_atom_site_label_D
_geom_hbond_atom_site_label_H
_geom_hbond_atom_site_label_A
_geom_hbond_site_symmetry_A
_geom_hbond_distance_DH
_geom_hbond_distance_HA
_geom_hbond_distance_DA
_geom_hbond_angle_DHA
C8 H8 O9 3_466 0.95 2.31 3.262(2) 176
C61 H61A O6 2_655 0.99 2.40 3.354(2) 162

loop_
_geom_torsion_atom_site_label_1
_geom_torsion_atom_site_label_2
_geom_torsion_atom_site_label_3
_geom_torsion_atom_site_label_4
_geom_torsion
_geom_torsion_publ_flag
C4 N3 C2 N1 -0.7(3) ?
C6 N1 C2 N3 0.7(3) ?
C2 N3 C4 C5 0.2(3) ?
C2 N3 C4 N9 -178.24(17) ?
C8 N9 C4 N3 178.49(18) ?
C9 N9 C4 N3 -1.0(3) ?
C8 N9 C4 C5 -0.24(18) ?
C9 N9 C4 C5 -179.73(17) ?
N3 C4 C5 N7 -178.60(16) ?
N9 C4 C5 N7 0.2(2) ?
N3 C4 C5 C6 0.2(3) ?
N9 C4 C5 C6 178.95(15) ?
C8 N7 C5 C4 -0.1(2) ?
C8 N7 C5 C6 -178.58(19) ?
C2 N1 C6 C5 -0.1(2) ?
C2 N1 C6 S6 -179.32(13) ?
C4 C5 C6 N1 -0.2(2) ?
N7 C5 C6 N1 178.25(17) ?
C4 C5 C6 S6 179.00(13) ?
N7 C5 C6 S6 -2.5(3) ?
C61 S6 C6 N1 -11.73(17) ?
C61 S6 C6 C5 169.08(14) ?
C5 N7 C8 N9 -0.1(2) ?
C4 N9 C8 N7 0.2(2) ?
C9 N9 C8 N7 179.77(16) ?
C8 N9 C9 O9 -0.1(3) ?
C4 N9 C9 O9 179.26(18) ?
C8 N9 C9 C91 -179.93(17) ?
C4 N9 C9 C91 -0.5(3) ?
C6 S6 C61 C62 177.77(12) y
S6 C61 C62 O6 -4.5(2) y
S6 C61 C62 C631 177.32(12) y
O6 C62 C631 C636 153.51(18) ?
C61 C62 C631 C636 -28.3(2) ?
O6 C62 C631 C632 -26.3(3) ?
C61 C62 C631 C632 151.92(17) ?
C636 C631 C632 C633 1.3(3) ?
C62 C631 C632 C633 -178.87(16) ?
C631 C632 C633 C634 -1.7(3) ?
C632 C633 C634 C635 0.5(3) ?
C632 C633 C634 Cl64 -179.20(13) ?
C633 C634 C635 C636 1.1(3) ?
Cl64 C634 C635 C636 -179.18(13) ?
C634 C635 C636 C631 -1.5(3) ?
C632 C631 C636 C635 0.3(3) ?
C62 C631 C636 C635 -179.47(16) ?

_cod_database_fobs_code 2241542
